data_1007189
loop_
_publ_author_name
'Averbuch-Pouchot, M.-T.'
'Durif, A.'

_publ_section_title
;
 Determination des liaisons hydrogene dans le compose d'addition uree-
 acide tellurique: Te(OH)~6~(CO(NH~2~)~2~)~2~
;
_journal_coden_ASTM CRAMED
_journal_name_full
;
 Comptes Rendus des Seances de l'Academie des Sciences, Serie 2:
 Mecanique-Physique, Chimie, Sciences de l'Univers, Sciences de la Terre
;
_journal_page_first 25
_journal_page_last 28
_journal_volume 309
_journal_year 1989
_chemical_formula_structural 'Te(OH)6 (CO(NH2)2)2'
_chemical_formula_sum 'C2 H14 N4 O8 Te'
_chemical_name_systematic 'Telluric acid urea (1/2)'
_space_group_crystal_system monoclinic
_space_group_IT_number 15
_space_group_name_Hall '-C 2yc'
_space_group_name_H-M_alt 'C 1 2/c 1'
_cell_angle_alpha 90
_cell_angle_beta 129.15(5)
_cell_angle_gamma 90
_cell_formula_units_Z 4
_cell_length_a 14.815(8)
_cell_length_b 8.882(5)
_cell_length_c 10.020(5)
_cell_volume 1022.5
_refine_ls_R_factor_all 0.031
_cod_duplicate_entry 1007188
_cod_database_code 1007189

loop_
_space_group_symop_id
_space_group_symop_operation_xyz
1 x,y,z
2 -x,y,1/2-z
3 -x,-y,-z
4 x,-y,1/2+z
5 1/2+x,1/2+y,z
6 1/2-x,1/2+y,1/2-z
7 1/2-x,1/2-y,-z
8 1/2+x,1/2-y,1/2+z

loop_
_atom_site_label
_atom_site_type_symbol
_atom_site_symmetry_multiplicity
_atom_site_Wyckoff_symbol
_atom_site_fract_x
_atom_site_fract_y
_atom_site_fract_z
_atom_site_occupancy
_atom_site_calc_flag
Te1 Te6+ 4 e 0 0.43225(2) 0.25 1 d
O1 O2- 8 f 0.1185(1) 0.4282(2) 0.4966(1) 1 d
O2 O2- 8 f 0.0788(1) 0.2864(2) 0.2178(1) 1 d
O3 O2- 8 f 0.0814(1) 0.5888(2) 0.2350(1) 1 d
O4 O2- 8 f 0.1612(1) 0.0338(2) 0.3907(1) 1 d
C1 C4+ 8 f 0.1429(1) -0.0208(2) 0.4888(2) 1 d
N1 N3- 8 f 0.1269(2) -0.1674(2) 0.4900(2) 1 d
N2 N3- 8 f 0.1404(1) 0.0685(3) 0.5929(2) 1 d
H1 H1+ 8 f 0.811(3) 0.460(4) 0.964(4) 1 d
H2 H1+ 8 f 0.395(2) 0.734(4) 0.201(3) 1 d
H3 H1+ 8 f 0.896(3) 0.560(4) 0.318(4) 1 d
H4 H1+ 8 f 0.396(2) 0.307(4) 0.953(3) 1 d
H5 H1+ 8 f 0.113(3) 0.245(4) 0.891(4) 1 d
H6 H1+ 8 f 0.863(2) 0.957(4) 0.320(3) 1 d
H7 H1+ 8 f 0.851(3) 0.164(6) 0.906(1) 1 d

loop_
_atom_type_symbol
_atom_type_oxidation_number
_atom_type_radius_bond
Te6+ 6.000 1.47
O2- -2.000 0.68
C4+ 4.000 0.68
N3- -3.000 0.68
H1+ 1.000 0.23
